data_2003366
loop_
_publ_author_name
'Brady, E.'
'Telford, J. R.'
'Mitchell, G.'
'Lukens, W.'

_publ_section_title
;
 Amidobis(pentamethylcyclopentadienyl)titanium(III)
;
_journal_issue 4
_journal_name_full 'Acta Crystallographica Section C'
_journal_page_first 558
_journal_page_last 560
_journal_paper_doi 10.1107/S0108270194005792
_journal_volume 51
_journal_year 1995
_chemical_compound_source 'crystallization from hexane'
_chemical_formula_sum 'C20 H32 N Ti'
_chemical_formula_weight 334.38
_space_group_IT_number 14
_symmetry_cell_setting monoclinic
_symmetry_space_group_name_Hall '-P 2yn'
_symmetry_space_group_name_H-M 'P 1 21/n 1'
_atom_type_scat_source IntTabIV
_cell_angle_alpha 90
_cell_angle_beta 100.83(1)
_cell_angle_gamma 90
_cell_formula_units_Z 4
_cell_length_a 9.601(2)
_cell_length_b 13.690(2)
_cell_length_c 14.808(2)
_cell_measurement_reflns_used 24
_cell_measurement_temperature 183
_cell_measurement_theta_max 16
_cell_measurement_theta_min 14
_cell_volume 1911.7(6)
_diffrn_measurement_device CAD-4
_diffrn_measurement_method \w/2\q
_diffrn_radiation_type MoK\a
_diffrn_radiation_wavelength 0.71073
_diffrn_reflns_limit_h_max 12
_diffrn_reflns_limit_h_min 0
_diffrn_reflns_limit_k_max 17
_diffrn_reflns_limit_k_min 0
_diffrn_reflns_limit_l_max 18
_diffrn_reflns_limit_l_min -19
_diffrn_reflns_number 4844
_diffrn_reflns_theta_max 27.5
_diffrn_standards_decay_% 'not significant'
_diffrn_standards_interval_time 60
_diffrn_standards_number 3
_exptl_absorpt_coefficient_mu 0.44
_exptl_absorpt_correction_T_max 1.19
_exptl_absorpt_correction_T_min 0.85
_exptl_absorpt_correction_type 'refdelf (DIFABS; Walker & Stuart, 1983)'
_exptl_crystal_colour 'dark purple'
_exptl_crystal_density_diffrn 1.162
_exptl_crystal_description block
_exptl_crystal_size_max 0.50
_exptl_crystal_size_mid 0.50
_exptl_crystal_size_min 0.30
_refine_diff_density_max 0.29
_refine_diff_density_min -0.10
_refine_ls_extinction_coef 7E-7
_refine_ls_extinction_method 'secondary (Stout & Jensen, 1968)'
_refine_ls_goodness_of_fit_obs 1.988
_refine_ls_hydrogen_treatment refall
_refine_ls_number_parameters 328
_refine_ls_number_reflns 3571
_refine_ls_R_factor_obs 0.0353
_refine_ls_shift/esd_max <0.1
_refine_ls_structure_factor_coef F
_refine_ls_weighting_details 'w = 1/\s(F~o~)^2^'
_refine_ls_weighting_scheme calc
_refine_ls_wR_factor_obs 0.0447
_reflns_number_observed 3571
_reflns_number_total 4393
_reflns_observed_criterion F^2^>3\s(F^2^)
_cod_data_source_file mu1104.cif
_cod_data_source_block mu1104a
_cod_depositor_comments
;
The following automatic conversions were performed:

'_refine_ls_weighting_scheme' value '1/\s(F~o~)^2^' was changed to
'calc'. New tag '_refine_ls_weighting_details' was created. The value
of the new tag was set to 'w = 1/\s(F~o~)^2^'.

Automatic conversion script
Id: cif_fix_values 3143 2015-03-26 13:38:13Z robertas 
;
_cod_original_cell_volume 1911.6(9)
_cod_original_sg_symbol_H-M 'P 21/n'
_cod_database_code 2003366

loop_
_symmetry_equiv_pos_as_xyz
x,y,z
1/2+x,1/2-y,1/2+z
-x,-y,-z
1/2-x,1/2+y,1/2-z

loop_
_atom_site_label
_atom_site_fract_x
_atom_site_fract_y
_atom_site_fract_z
_atom_site_B_iso_or_equiv
Ti .11498(1) .23016(1) .40310(1) 1.529(5)
N1 .1327(2) .1761(1) .5261(1) 3.69(4)
C1 .1354(2) .1684(1) .2533(1) 2.01(3)
C2 .0893(2) .0911(1) .3043(1) 2.00(3)
C3 .2006(2) .0696(1) .3794(1) 1.98(3)
C4 .3126(2) .1360(1) .3768(1) 2.00(3)
C5 .2730(2) .1971(1) .2989(1) 2.01(3)
C6 .0606(2) .1994(2) .1592(1) 2.85(4)
C7 -.0451(2) .0339(2) .2768(1) 3.22(4)
C8 .2035(2) -.0152(1) .4433(1) 2.84(4)
C9 .4533(2) .1383(2) .4415(1) 3.08(4)
C10 .3702(2) .2698(2) .2667(1) 3.09(4)
C11 -.0822(2) .3342(1) .3476(1) 2.31(3)
C12 -.0692(2) .3286(1) .4440(1) 2.04(3)
C13 .0605(2) .3724(1) .4849(1) 2.16(3)
C14 .1296(2) .4031(1) .4135(1) 2.57(3)
C15 .0385(2) .3828(1) .3287(1) 2.58(3)
C16 -.2126(2) .3043(2) .2800(2) 1.53(5)
C17 -.1803(2) .2856(2) .4914(2) 3.76(4)
C18 .1126(2) .3910(2) .5854(1) 3.71(4)
C19 .2647(3) .4613(2) .4263(2) 5.52(6)
C20 .0541(3) .4264(2) .2375(2) 5.38(5)
H1 .238(2) -.066(2) .416(1) 4.9(6)
H2 .262(2) -.001(2) .501(1) 4.6(5)
H3 .118(2) -.028(1) .458(1) 3.6(5)
H4 -.042(3) -.016(2) .235(2) 6.9(7)
H5 -.066(2) .000(2) .327(2) 6.2(6)
H6 -.122(2) .070(2) .253(2) 6.3(7)
H7 .067(2) .151(2) .114(2) 5.0(5)
H8 -.039(3) .217(1) .159(1) 2.7(4)
H9 .108(3) .257(2) .135(2) 5.1(6)
H10 .446(3) .240(2) .242(2) 5.6(6)
H11 .326(2) .311(2) .223(2) 5.6(6)
H12 .422(3) .309(2) .316(2) 6.0(7)
H13 .534(3) .105(2) .416(2) 6.9(7)
H14 .494(3) .208(2) .454(2) 5.6(6)
H15 .453(2) .103(2) .499(2) 5.9(6)
H16 -.286(3) .342(2) .290(2) 6.9(7)
H17 -.198(4) .308(2) .221(2) 12(1)
H18 -.239(2) .230(2) .289(2) 8.6(9)
H19 .036(3) .496(2) .237(2) 6.8(7)
H20 .147(3) .424(2) .226(2) 7.1(7)
H21 -.014(3) .396(2) .184(2) 7.5(7)
H22 .248(3) .525(2) .451(2) 9.7(9)
H23 .333(4) .438(3) .467(2) 13(1)
H24 .299(3) .463(2) .369(2) 8.2(8)
H25 .105(2) .455(2) .599(1) 4.1(5)
H26 .061(2) .349(2) .628(2) 5.5(6)
H27 .210(2) .376(2) .602(2) 6.2(7)
H28 -.265(2) .326(2) .485(2) 5.0(6)
H29 -.197(3) .216(2) .476(2) 7.0(7)
H30 -.137(3) .287(2) .560(2) 7.9(8)
H31 .093(2) .201(2) .572(2) 5.4(6)
H32 .172(2) .125(2) .545(1) 5.0(6)

loop_
_geom_angle_atom_site_label_1
_geom_angle_atom_site_label_2
_geom_angle_atom_site_label_3
_geom_angle
_geom_angle_publ_flag
H31 N1 H32 108(2) yes
H32 N1 Ti 126(2) yes
Cp1 Ti N1 108.7 yes
H31 N1 Ti 126(2) yes
Cp1 Ti Cp2 144.3 yes
Cp2 Ti N1 107.0 yes
C2 C1 C5 107.99(15) no
C2 C1 C6 124.15(17) no
C5 C1 C6 126.96(17) no
C1 C2 C3 107.89(15) no
C1 C2 C7 125.73(17) no
C3 C2 C7 125.95(18) no
C2 C3 C4 108.02(15) no
C2 C3 C8 125.31(17) no
C4 C3 C8 126.37(17) no
C3 C4 C5 108.21(15) no
C3 C4 C9 126.41(17) no
C5 C4 C9 125.29(17) no
C1 C5 C4 107.84(15) no
C1 C5 C10 127.60(17) no
C4 C5 C10 124.15(17) no
C1 C6 H7 111.7(16) no
C1 C6 H8 111.3(12) no
C1 C6 H9 112.5(15) no
C2 C7 H4 115.6(18) no
C2 C7 H5 110.5(18) no
C2 C7 H6 114.8(18) no
C3 C8 H1 106.2(16) no
C3 C8 H2 110.5(16) no
C3 C8 H3 112.9(15) no
C4 C9 H13 114.1(16) no
C4 C9 H14 113.3(15) no
C4 C9 H15 113.1(16) no
C5 C10 H10 113.1(16) no
C5 C10 H11 113.7(18) no
C5 C10 H12 112.8(17) no
C12 C11 C15 107.84(16) no
C12 C11 C16 124.2(2) no
C15 C11 C16 127.5(2) no
C11 C12 C13 108.26(16) no
C11 C12 C17 123.91(19) no
C13 C12 C17 127.79(19) no
C12 C13 C14 107.87(16) no
C12 C13 C18 126.84(19) no
C14 C13 C18 125.13(19) no
C13 C14 C15 107.80(16) no
C13 C14 C19 125.4(2) no
C15 C14 C19 126.2(2) no
C11 C15 C14 108.10(16) no
C11 C15 C20 126.0(2) no
C14 C15 C20 124.5(2) no
C11 C16 H16 108.2(19) no
C11 C16 H17 111.(3) no
C11 C16 H18 111.2(19) no
C12 C17 H28 112.4(15) no
C12 C17 H29 111.8(19) no
C12 C17 H30 105.1(19) no
C13 C18 H25 110.8(15) no
C13 C18 H26 113.6(15) no
C13 C18 H27 110.3(17) no
C14 C19 H22 109.(2) no
C14 C19 H23 114.(3) no
C14 C19 H24 109.(2) no
C15 C20 H19 110.1(18) no
C15 C20 H20 114.(2) no
C15 C20 H21 112.1(19) no

loop_
_geom_bond_atom_site_label_1
_geom_bond_atom_site_label_2
_geom_bond_distance
_geom_bond_publ_flag
Ti N1 1.944(2) yes
Ti Cp2 2.070 yes
Ti C1 2.415 yes
Ti C2 2.385(2) yes
Ti C3 2.396(2) yes
Ti C4 2.386(2) yes
Ti C5 2.402(2) yes
Ti Cp1 2.071 yes
Ti Cp 2.400(10) yes
Ti C11 2.388(2) yes
Ti C12 2.390(2) yes
Ti C13 2.402(2) yes
Ti C14 2.375(2) yes
Ti C15 2.412(2) yes
N1 H31 0.90(3) no
N1 H32 0.82(3) no
C1 C2 1.418(3) no
C1 C5 1.421(2) no
C1 C6 1.504(2) no
C2 C3 1.421(2) no
C2 C7 1.498(3) no
C3 C4 1.414(2) no
C3 C8 1.494(3) no
C4 C5 1.418(2) no
C4 C9 1.503(2) no
C5 C10 1.502(3) no
C6 H7 0.95(3) no
C6 H8 0.98(2) no
C6 H9 1.01(3) no
C7 H4 0.93(3) no
C7 H5 0.93(3) no
C7 H6 0.91(3) no
C8 H1 0.90(3) no
C8 H2 0.95(3) no
C8 H3 0.90(2) no
C9 H13 1.03(3) no
C9 H14 1.04(3) no
C9 H15 0.98(3) no
C10 H10 0.96(3) no
C10 H11 0.90(3) no
C10 H12 0.97(3) no
C11 C12 1.412(2) no
C11 C15 1.409(3) no
C11 C16 1.504(3) no
C12 C13 1.411(3) no
C12 C17 1.503(3) no
C13 C14 1.413(3) no
C13 C18 1.500(3) no
C14 C15 1.417(3) no
C14 C19 1.504(3) no
C15 C20 1.509(3) no
C16 H16 0.91(3) no
C16 H17 0.91(5) no
C16 H18 1.06(4) no
C17 H28 0.97(3) no
C17 H29 0.99(3) no
C17 H30 1.02(4) no
C18 H25 0.90(3) no
C18 H26 1.04(3) no
C18 H27 0.94(3) no
C19 H22 0.97(4) no
C19 H23 0.87(4) no
C19 H24 0.97(3) no
C20 H19 0.97(3) no
C20 H20 0.93(3) no
C20 H21 1.02(3) no
